data_4000294
_publ_section_title
;
A Novel Self-Generating Liquid MOCVD Precursor for Cobalt Oxide Thin Films
;
_journal_name_full 'Chemistry of Materials'
_journal_paper_doi 10.1021/cm034305z
_journal_year 2003
_chemical_formula_moiety '(C5 H1 O2 F6 -1)2, (Co +2), (H2 O)2'
_chemical_formula_sum 'C20 H28 Co F12 O11'
_chemical_formula_weight 731.35
_space_group_IT_number 14
_symmetry_cell_setting monoclinic
_symmetry_space_group_name_Hall '-P 2yn'
_symmetry_space_group_name_H-M 'P 1 21/n 1'
_atom_sites_solution_hydrogens geom
_atom_sites_solution_primary direct
_atom_sites_solution_secondary difmap
_cell_angle_alpha 90.00
_cell_angle_beta 110.040(2)
_cell_angle_gamma 90.00
_cell_formula_units_Z 4
_cell_length_a 17.5346(6)
_cell_length_b 7.9586(4)
_cell_length_c 22.6169(8)
_cell_measurement_temperature 293(2)
_cell_volume 2965.1(2)
_diffrn_ambient_temperature 150
_diffrn_measurement_device_type 'Siemens/SMART CCD'
_diffrn_measurement_method \q/2\q
_diffrn_radiation_monochromator 'Gobel mirrors'
_diffrn_radiation_source 'Siemens Cu rotating anode'
_diffrn_radiation_type CuK\a
_diffrn_radiation_wavelength 1.54184
_diffrn_reflns_av_R_equivalents 0.1147
_diffrn_reflns_av_sigmaI/netI 0.0710
_diffrn_reflns_limit_h_max 19
_diffrn_reflns_limit_h_min -17
_diffrn_reflns_limit_k_max 8
_diffrn_reflns_limit_k_min -7
_diffrn_reflns_limit_l_max 24
_diffrn_reflns_limit_l_min -19
_diffrn_reflns_number 5772
_diffrn_reflns_theta_max 57.59
_diffrn_reflns_theta_min 2.77
_exptl_absorpt_coefficient_mu 5.738
_exptl_absorpt_correction_type 'SADABS, SHELDRICK'
_exptl_crystal_density_diffrn 1.638
_exptl_crystal_density_meas ?
_exptl_crystal_density_method 'not measured'
_exptl_crystal_F_000 1484
_exptl_crystal_size_max 0.35
_exptl_crystal_size_mid 0.30
_exptl_crystal_size_min 0.25
_refine_ls_extinction_coef 0.00020(13)
_refine_ls_extinction_expression Fc^*^=kFc[1+0.001xFc^2^\l^3^/sin(2\q)]^-1/4^
_refine_ls_extinction_method SHELXL
_refine_ls_goodness_of_fit_ref 0.895
_refine_ls_hydrogen_treatment mixed
_refine_ls_matrix_type full
_refine_ls_number_parameters 417
_refine_ls_number_reflns 3534
_refine_ls_number_restraints 0
_refine_ls_restrained_S_all 0.895
_refine_ls_R_factor_all 0.0826
_refine_ls_R_factor_gt 0.0704
_refine_ls_shift/su_max 0.157
_refine_ls_shift/su_mean 0.032
_refine_ls_structure_factor_coef Fsqd
_refine_ls_weighting_details 'calc w=1/[\s^2^(Fo^2^)+(0.1552P)^2^+5.0455P] where P=(Fo^2^+2Fc^2^)/3'
_refine_ls_weighting_scheme calc
_refine_ls_wR_factor_gt 0.1829
_refine_ls_wR_factor_ref 0.1967
_reflns_number_gt 2878
_reflns_number_total 3534
_reflns_threshold_expression >2sigma(I)
_cod_original_sg_symbol_H-M P21/n
_cod_database_code 4000294

loop_
_symmetry_equiv_pos_as_xyz
'x, y, z'
'-x+1/2, y+1/2, -z+1/2'
'-x, -y, -z'
'x-1/2, -y-1/2, z-1/2'

loop_
_atom_site_label
_atom_site_type_symbol
_atom_site_fract_x
_atom_site_fract_y
_atom_site_fract_z
_atom_site_U_iso_or_equiv
_atom_site_adp_type
_atom_site_occupancy
_atom_site_symmetry_multiplicity
_atom_site_calc_flag
_atom_site_refinement_flags
_atom_site_disorder_assembly
_atom_site_disorder_group
Co1 Co 0.51589(5) 0.04702(12) 0.25405(4) 0.0187(3) Uani 1 1 d . . .
F1 F 0.6805(2) -0.0276(6) 0.13292(17) 0.0546(12) Uani 1 1 d . . .
F2 F 0.6009(2) 0.1340(5) 0.06225(17) 0.0416(10) Uani 1 1 d . . .
F3 F 0.5846(2) -0.1314(5) 0.05534(15) 0.0363(9) Uani 1 1 d . . .
F4 F 0.2807(4) 0.1562(7) 0.0675(4) 0.149(4) Uani 1 1 d . . .
F5 F 0.2666(3) -0.0768(8) 0.0976(3) 0.106(2) Uani 1 1 d . . .
F6 F 0.3053(3) -0.0486(12) 0.0243(3) 0.152(4) Uani 1 1 d . . .
F7 F 0.7565(2) 0.0975(6) 0.43263(19) 0.0530(11) Uani 1 1 d . . .
F8 F 0.7138(3) -0.0619(8) 0.49043(19) 0.0824(19) Uani 1 1 d . . .
F9 F 0.7459(2) -0.1654(5) 0.4151(2) 0.0559(12) Uani 1 1 d . . .
F10 F 0.3434(2) -0.0996(5) 0.36139(16) 0.0389(9) Uani 1 1 d . . .
F11 F 0.3996(2) 0.0993(5) 0.42585(16) 0.0377(9) Uani 1 1 d . . .
F12 F 0.4373(2) -0.1562(5) 0.44923(15) 0.0360(9) Uani 1 1 d . . .
O1 O 0.5772(2) 0.0540(5) 0.19025(16) 0.0214(9) Uani 1 1 d . . .
O2 O 0.4079(2) 0.0576(5) 0.17866(17) 0.0233(10) Uani 1 1 d . . .
O3 O 0.6209(2) 0.0316(5) 0.33150(17) 0.0229(10) Uani 1 1 d . . .
O4 O 0.4497(2) 0.0238(5) 0.31366(17) 0.0226(9) Uani 1 1 d . . .
O5 O 0.5197(3) -0.2157(6) 0.24918(19) 0.0251(10) Uani 1 1 d . . .
O6 O 0.5184(3) 0.3069(6) 0.25946(19) 0.0382(12) Uani 1 1 d . . .
O7 O 0.6272(2) -0.3362(6) 0.19323(19) 0.0363(11) Uani 1 1 d . . .
O8 O 0.4781(3) -0.5113(5) 0.14752(18) 0.0291(10) Uani 1 1 d . . .
O9 O 0.3653(2) -0.3428(5) 0.18602(17) 0.0272(10) Uani 1 1 d . . .
O10 O 0.4016(3) -0.4205(5) 0.31670(19) 0.0337(11) Uani 1 1 d . . .
O11 O 0.5533(3) -0.5874(5) 0.37699(19) 0.0352(11) Uani 1 1 d . . .
C1 C 0.5459(4) 0.0145(8) 0.1341(3) 0.0230(14) Uani 1 1 d . . .
C2 C 0.4632(4) -0.0108(8) 0.0994(3) 0.0244(14) Uani 1 1 d . . .
H2 H 0.4493 -0.0499 0.0583 0.050(4) Uiso 1 1 calc R . .
C3 C 0.4004(4) 0.0198(7) 0.1236(2) 0.0202(13) Uani 1 1 d . . .
C4 C 0.6029(4) -0.0045(8) 0.0962(3) 0.0253(14) Uani 1 1 d . . .
C5 C 0.3146(4) 0.0129(8) 0.0775(2) 0.0269(15) Uani 1 1 d . . .
C6 C 0.6235(4) -0.0115(7) 0.3852(2) 0.0199(13) Uani 1 1 d . . .
C7 C 0.5591(4) -0.0436(7) 0.4070(3) 0.0255(14) Uani 1 1 d . . .
H7 H 0.5706 -0.0831 0.4479 0.050(4) Uiso 1 1 calc R . .
C8 C 0.4782(3) -0.0182(7) 0.3694(2) 0.0190(13) Uani 1 1 d . . .
C9 C 0.7100(4) -0.0342(8) 0.4318(3) 0.0305(16) Uani 1 1 d . . .
C10 C 0.4151(4) -0.0454(7) 0.4021(3) 0.0245(14) Uani 1 1 d . . .
C11 C 0.7049(4) -0.3136(12) 0.2400(3) 0.061(2) Uani 1 1 d . . .
H11A H 0.7147 -0.4016 0.2707 0.050(4) Uiso 1 1 calc R . .
H11B H 0.7067 -0.2068 0.2602 0.050(4) Uiso 1 1 calc R . .
H11C H 0.7459 -0.3170 0.2207 0.050(4) Uiso 1 1 calc R . .
C12 C 0.6178(4) -0.4962(9) 0.1628(3) 0.0409(18) Uani 1 1 d . . .
H12A H 0.6245 -0.5854 0.1934 0.050(4) Uiso 1 1 calc R . .
H12B H 0.6586 -0.5103 0.1431 0.050(4) Uiso 1 1 calc R . .
C13 C 0.5358(4) -0.5046(8) 0.1148(3) 0.0346(16) Uani 1 1 d . . .
H13A H 0.5259 -0.4063 0.0878 0.050(4) Uiso 1 1 calc R . .
H13B H 0.5308 -0.6038 0.0888 0.050(4) Uiso 1 1 calc R . .
C14 C 0.3963(4) -0.4883(8) 0.1056(3) 0.0289(14) Uani 1 1 d . . .
H14A H 0.3807 -0.5798 0.0754 0.050(4) Uiso 1 1 calc R . .
H14B H 0.3915 -0.3836 0.0827 0.050(4) Uiso 1 1 calc R . .
C15 C 0.3424(4) -0.4852(8) 0.1451(3) 0.0324(15) Uani 1 1 d . . .
H15A H 0.2859 -0.4763 0.1184 0.050(4) Uiso 1 1 calc R . .
H15B H 0.3492 -0.5877 0.1696 0.050(4) Uiso 1 1 calc R . .
C16 C 0.3129(4) -0.3056(8) 0.2209(3) 0.0323(15) Uani 1 1 d . . .
H16A H 0.2571 -0.3027 0.1923 0.050(4) Uiso 1 1 calc R . .
H16B H 0.3261 -0.1952 0.2398 0.050(4) Uiso 1 1 calc R . .
C17 C 0.3199(4) -0.4323(8) 0.2717(3) 0.0332(16) Uani 1 1 d . . .
H17A H 0.2806 -0.4084 0.2921 0.050(4) Uiso 1 1 calc R . .
H17B H 0.3098 -0.5445 0.2540 0.050(4) Uiso 1 1 calc R . .
C18 C 0.4147(4) -0.5392(9) 0.3648(3) 0.0445(19) Uani 1 1 d . . .
H18A H 0.4040 -0.6512 0.3469 0.050(4) Uiso 1 1 calc R . .
H18B H 0.3780 -0.5182 0.3878 0.050(4) Uiso 1 1 calc R . .
C19 C 0.4999(5) -0.5280(9) 0.4082(3) 0.0424(19) Uani 1 1 d . . .
H19A H 0.5130 -0.4124 0.4213 0.050(4) Uiso 1 1 calc R . .
H19B H 0.5068 -0.5953 0.4454 0.050(4) Uiso 1 1 calc R . .
C20 C 0.6357(5) -0.5616(10) 0.4118(4) 0.063(2) Uani 1 1 d . . .
H20A H 0.6451 -0.4442 0.4213 0.050(4) Uiso 1 1 calc R . .
H20B H 0.6681 -0.5984 0.3876 0.050(4) Uiso 1 1 calc R . .
H20C H 0.6501 -0.6245 0.4503 0.050(4) Uiso 1 1 calc R . .
HO5A H 0.551(3) -0.272(7) 0.229(2) 0.014(14) Uiso 1 1 d . . .
HO6A H 0.530(4) 0.370(10) 0.304(3) 0.06(2) Uiso 1 1 d . . .
HO5B H 0.484(4) -0.262(10) 0.239(3) 0.03(2) Uiso 1 1 d . . .
HO6B H 0.514(3) 0.361(7) 0.228(3) 0.014(15) Uiso 1 1 d . . .

loop_
_atom_site_aniso_label
_atom_site_aniso_U_11
_atom_site_aniso_U_22
_atom_site_aniso_U_33
_atom_site_aniso_U_23
_atom_site_aniso_U_13
_atom_site_aniso_U_12
Co1 0.0232(6) 0.0249(6) 0.0092(5) 0.0004(3) 0.0070(4) 0.0003(4)
F1 0.024(2) 0.111(4) 0.032(2) -0.008(2) 0.014(2) 0.005(2)
F2 0.058(2) 0.036(2) 0.049(2) 0.0034(17) 0.042(2) -0.0049(18)
F3 0.046(2) 0.040(2) 0.034(2) -0.0089(17) 0.0283(18) -0.0066(17)
F4 0.076(4) 0.045(4) 0.215(7) 0.008(4) -0.094(5) 0.000(3)
F5 0.036(3) 0.157(6) 0.095(4) 0.069(4) -0.013(3) -0.027(3)
F6 0.023(3) 0.353(12) 0.063(4) -0.103(5) -0.008(3) 0.004(4)
F7 0.034(2) 0.060(3) 0.053(3) -0.012(2) -0.001(2) -0.007(2)
F8 0.034(2) 0.186(6) 0.023(2) 0.029(3) 0.004(2) 0.010(3)
F9 0.034(2) 0.058(3) 0.070(3) 0.010(2) 0.010(2) 0.016(2)
F10 0.030(2) 0.055(3) 0.037(2) -0.0055(17) 0.0189(18) -0.0074(18)
F11 0.054(2) 0.034(2) 0.041(2) -0.0008(16) 0.0364(19) 0.0091(18)
F12 0.041(2) 0.044(3) 0.0316(19) 0.0154(16) 0.0246(17) 0.0071(17)
O1 0.025(2) 0.028(3) 0.011(2) -0.0019(15) 0.0055(18) -0.0019(16)
O2 0.021(2) 0.035(3) 0.015(2) 0.0007(16) 0.0083(18) 0.0025(16)
O3 0.021(2) 0.035(3) 0.014(2) 0.0019(16) 0.0070(18) -0.0019(16)
O4 0.027(2) 0.030(3) 0.014(2) 0.0022(16) 0.0108(18) 0.0028(17)
O5 0.028(3) 0.021(3) 0.030(2) -0.0033(17) 0.014(2) -0.005(2)
O6 0.071(4) 0.026(3) 0.014(2) 0.0034(19) 0.011(2) 0.002(2)
O7 0.025(2) 0.049(3) 0.036(3) -0.002(2) 0.011(2) 0.008(2)
O8 0.030(2) 0.036(3) 0.025(2) 0.0059(18) 0.015(2) 0.0053(19)
O9 0.022(2) 0.030(3) 0.030(2) -0.0047(17) 0.0098(18) -0.0036(17)
O10 0.035(3) 0.033(3) 0.036(3) 0.0055(19) 0.016(2) -0.0006(19)
O11 0.036(3) 0.038(3) 0.026(2) -0.0099(18) 0.004(2) 0.006(2)
C1 0.028(3) 0.030(4) 0.014(3) 0.005(2) 0.011(3) 0.003(3)
C2 0.029(4) 0.033(4) 0.013(3) -0.002(2) 0.010(3) -0.003(3)
C3 0.025(3) 0.024(4) 0.012(3) -0.002(2) 0.007(3) -0.007(2)
C4 0.028(4) 0.036(4) 0.013(3) -0.003(3) 0.009(3) -0.003(3)
C5 0.033(4) 0.043(4) 0.007(3) 0.008(3) 0.010(3) 0.002(3)
C6 0.027(3) 0.018(3) 0.015(3) 0.002(2) 0.007(3) 0.004(2)
C7 0.027(3) 0.037(4) 0.010(3) 0.005(2) 0.003(3) 0.005(3)
C8 0.024(3) 0.021(3) 0.014(3) -0.001(2) 0.008(3) 0.001(2)
C9 0.030(4) 0.042(5) 0.020(3) 0.006(3) 0.008(3) 0.001(3)
C10 0.030(4) 0.032(4) 0.018(3) 0.003(2) 0.016(3) 0.005(3)
C11 0.039(5) 0.086(7) 0.053(5) 0.001(4) 0.009(4) 0.005(4)
C12 0.044(4) 0.035(4) 0.056(5) 0.001(3) 0.033(4) 0.012(3)
C13 0.044(4) 0.033(4) 0.044(4) -0.010(3) 0.037(4) -0.006(3)
C14 0.038(4) 0.030(4) 0.017(3) 0.001(2) 0.006(3) 0.002(3)
C15 0.029(4) 0.040(4) 0.026(3) -0.006(3) 0.007(3) -0.001(3)
C16 0.025(3) 0.034(4) 0.041(4) -0.003(3) 0.015(3) 0.004(3)
C17 0.025(4) 0.039(4) 0.043(4) -0.002(3) 0.020(3) -0.001(3)
C18 0.047(5) 0.053(5) 0.045(4) 0.012(3) 0.030(4) 0.007(3)
C19 0.063(5) 0.039(5) 0.026(4) -0.001(3) 0.017(4) 0.015(3)
C20 0.035(4) 0.058(6) 0.081(6) -0.021(4) 0.001(4) 0.004(4)
